data_2209918
loop_
_publ_author_name
'Yao-Cheng Shi'
'Chun-Xia Sui'
'Bei-Bei Zhu'

_publ_section_title
;
 1,3-Bis(3-ferrocenyl-5-methyl-1<i>H</i>-pyrazol-1-ylcarbonyl)benzene
;
_journal_coeditor_code KP2039
_journal_issue 8
_journal_name_full 'Acta Crystallographica Section E'
_journal_page_first m1954
_journal_page_last m1955
_journal_paper_doi 10.1107/S1600536806028479
_journal_volume 62
_journal_year 2006
_chemical_formula_iupac '[Fe2 (C5 H5)2 (C26 H20 N4 O2)]'
_chemical_formula_moiety 'C36 H30 Fe2 N4 O2'
_chemical_formula_sum 'C36 H30 Fe2 N4 O2'
_chemical_formula_weight 662.34
_chemical_name_systematic
;
1,3-Bis(3-ferrocenyl-5-methyl-1H-pyrazol-1-ylcarbonyl)benzene
;
_space_group_crystal_system triclinic
_space_group_IT_number 2
_space_group_name_Hall '-P 1'
_space_group_name_H-M_alt 'P -1'
_atom_sites_solution_hydrogens geom
_atom_sites_solution_primary direct
_atom_sites_solution_secondary difmap
_audit_creation_method SHELXL97
_cell_angle_alpha 87.87(3)
_cell_angle_beta 67.41(3)
_cell_angle_gamma 78.40(3)
_cell_formula_units_Z 2
_cell_length_a 10.559(2)
_cell_length_b 11.727(2)
_cell_length_c 13.401(3)
_cell_measurement_reflns_used 25
_cell_measurement_temperature 295
_cell_measurement_theta_max 12
_cell_measurement_theta_min 9
_cell_volume 1499.3(6)
_computing_cell_refinement 'CAD-4 Software'
_computing_data_collection 'CAD-4 Software (Enraf--Nonius, 1989)'
_computing_data_reduction 'XCAD4 (Harms & Wocadlo, 1995)'
_computing_molecular_graphics 'PLATON (Spek, 2003)'
_computing_publication_material PLATON
_computing_structure_refinement 'OSCAIL-X and SHELXL97 (Sheldrick, 1997)'
_computing_structure_solution
;
OSCAIL-X (McArdle, 2005) and SHELXS97 (Sheldrick, 1997)
;
_diffrn_ambient_temperature 295
_diffrn_measured_fraction_theta_full 0.997
_diffrn_measured_fraction_theta_max 0.997
_diffrn_measurement_device_type 'Enraf--Nonius CAD-4'
_diffrn_measurement_method \w/2\q
_diffrn_radiation_monochromator graphite
_diffrn_radiation_source 'fine-focus sealed tube'
_diffrn_radiation_type MoK\a
_diffrn_radiation_wavelength 0.71073
_diffrn_reflns_av_R_equivalents 0.0648
_diffrn_reflns_av_sigmaI/netI 0.0321
_diffrn_reflns_limit_h_max 13
_diffrn_reflns_limit_h_min 0
_diffrn_reflns_limit_k_max 14
_diffrn_reflns_limit_k_min -14
_diffrn_reflns_limit_l_max 16
_diffrn_reflns_limit_l_min -15
_diffrn_reflns_number 6216
_diffrn_reflns_theta_full 25.98
_diffrn_reflns_theta_max 25.98
_diffrn_reflns_theta_min 1.65
_diffrn_standards_decay_% 0
_diffrn_standards_interval_count 200
_diffrn_standards_interval_time 120
_diffrn_standards_number 3
_exptl_absorpt_coefficient_mu 1.008
_exptl_absorpt_correction_T_max 0.8972
_exptl_absorpt_correction_T_min 0.8238
_exptl_absorpt_correction_type empirical
_exptl_absorpt_process_details 'via \y scan (North <i>et al.</i>,  1968)'
_exptl_crystal_colour Orange-red
_exptl_crystal_density_diffrn 1.467
_exptl_crystal_density_method 'not measured'
_exptl_crystal_description Block
_exptl_crystal_F_000 684
_exptl_crystal_size_max 0.20
_exptl_crystal_size_mid 0.15
_exptl_crystal_size_min 0.11
_refine_diff_density_max 0.354
_refine_diff_density_min -0.704
_refine_ls_extinction_method none
_refine_ls_goodness_of_fit_ref 1.121
_refine_ls_hydrogen_treatment constr
_refine_ls_matrix_type full
_refine_ls_number_parameters 399
_refine_ls_number_reflns 5876
_refine_ls_number_restraints 0
_refine_ls_restrained_S_all 1.121
_refine_ls_R_factor_all 0.0636
_refine_ls_R_factor_gt 0.0440
_refine_ls_shift/su_max 0.001
_refine_ls_shift/su_mean 0.000
_refine_ls_structure_factor_coef Fsqd
_refine_ls_weighting_details 'calc w = 1/[\s^2^(Fo^2^)+(0.0786P)^2^+2.3942P] where P=(Fo^2^+2Fc^2^)/3'
_refine_ls_weighting_scheme calc
_refine_ls_wR_factor_gt 0.1475
_refine_ls_wR_factor_ref 0.1714
_reflns_number_gt 4635
_reflns_number_total 5876
_reflns_threshold_expression I>2\s(I)
_cod_data_source_file kp2039.cif
_cod_data_source_block I
_cod_depositor_comments
;
 Updating space group information.

 Antanas Vaitkus,
 2018-05-07

The following automatic conversions were performed:
'_symmetry_cell_setting' value 'Triclinic' changed to 'triclinic'
according to '/home/saulius/struct/CIF-dictionaries/cif_core.dic'
dictionary named 'cif_core.dic' version 2.4.1 from 2010-06-29.

Automatic conversion script
Id: cif_fix_enum 1527 2010-12-29 10:47:43Z saulius 

The following automatic conversions were performed:

'_symmetry_cell_setting' value 'Triclinic' changed to 'triclinic'
according to /home/saulius/struct/CIF-dictionaries/cif_core.dic
dictionary named 'cif_core.dic' version 2.4.1 from 2010-06-29.

Automatic conversion script
Id: cif_fix_values 1715 2011-07-08 13:25:40Z adriana 
;
_cod_database_code 2209918
_cod_database_fobs_code 2209918

loop_
_space_group_symop_id
_space_group_symop_operation_xyz
1 x,y,z
2 -x,-y,-z

loop_
_atom_site_type_symbol
_atom_site_label
_atom_site_fract_x
_atom_site_fract_y
_atom_site_fract_z
_atom_site_U_iso_or_equiv
_atom_site_adp_type
_atom_site_calc_flag
_atom_site_refinement_flags
_atom_site_occupancy
Fe Fe1 0.16836(6) 0.42378(5) 1.12342(5) 0.04176(19) Uani d . 1
Fe Fe2 0.76542(6) 0.03434(5) 0.20223(5) 0.04095(18) Uani d . 1
O O1 0.6636(4) 0.2474(4) 0.5739(3) 0.0795(12) Uani d . 1
O O2 0.0729(3) 0.3618(3) 0.5069(3) 0.0690(10) Uani d . 1
N N1 0.3819(4) 0.3152(3) 0.8198(3) 0.0459(8) Uani d . 1
N N2 0.5208(4) 0.2871(3) 0.7502(3) 0.0482(9) Uani d . 1
N N3 0.2779(4) 0.2453(3) 0.4015(3) 0.0453(8) Uani d . 1
N N4 0.4124(3) 0.2512(3) 0.3312(3) 0.0423(8) Uani d . 1
C C1 0.2949(6) 0.4860(5) 1.1804(5) 0.0696(15) Uani d . 1
H H1 0.3695 0.4419 1.1944 0.084 Uiso calc R 1
C C2 0.1562(7) 0.5152(5) 1.2533(4) 0.0687(14) Uani d . 1
H H2 0.1225 0.4934 1.3247 0.082 Uiso calc R 1
C C3 0.0759(6) 0.5821(4) 1.2022(4) 0.0636(13) Uani d . 1
H H3 -0.0199 0.6124 1.2333 0.076 Uiso calc R 1
C C4 0.1657(5) 0.5956(4) 1.0950(4) 0.0557(11) Uani d . 1
H H4 0.1394 0.6367 1.0431 0.067 Uiso calc R 1
C C5 0.3014(5) 0.5367(4) 1.0800(4) 0.0592(12) Uani d . 1
H H5 0.3809 0.5314 1.0166 0.071 Uiso calc R 1
C C7 0.0811(6) 0.2822(5) 1.1788(4) 0.0674(14) Uani d . 1
H H7 0.0387 0.2643 1.2507 0.081 Uiso calc R 1
C C8 0.0140(6) 0.3485(5) 1.1166(4) 0.0619(13) Uani d . 1
H H8 -0.0809 0.3822 1.1407 0.074 Uiso calc R 1
C C9 0.1148(5) 0.3555(4) 1.0112(4) 0.0480(10) Uani d . 1
H H9 0.0973 0.3943 0.9545 0.058 Uiso calc R 1
C C10 0.2480(5) 0.2928(4) 1.0067(3) 0.0470(10) Uani d . 1
C C11 0.3794(5) 0.2798(3) 0.9147(4) 0.0449(9) Uani d . 1
C C6 0.2257(6) 0.2473(4) 1.1115(4) 0.0630(13) Uani d . 1
H H6 0.2942 0.2026 1.1321 0.076 Uiso calc R 1
C C12 0.5155(5) 0.2286(4) 0.9084(4) 0.0565(12) Uani d . 1
H H12 0.5398 0.1978 0.9650 0.068 Uiso calc R 1
C C13 0.6033(5) 0.2331(4) 0.8049(4) 0.0542(12) Uani d . 1
C C14 0.7596(5) 0.1946(5) 0.7517(6) 0.0785(18) Uani d . 1
H H14A 0.7976 0.1742 0.8061 0.118 Uiso calc R 1
H H14B 0.7991 0.2569 0.7112 0.118 Uiso calc R 1
H H14C 0.7821 0.1280 0.7039 0.118 Uiso calc R 1
C C15 0.5547(5) 0.2995(4) 0.6391(4) 0.0530(11) Uani d . 1
C C16 0.4437(4) 0.3755(4) 0.6114(3) 0.0449(9) Uani d . 1
C C17 0.3941(5) 0.4928(4) 0.6459(4) 0.0566(12) Uani d . 1
H H17 0.4314 0.5260 0.6876 0.068 Uiso calc R 1
C C18 0.2905(5) 0.5590(4) 0.6183(4) 0.0588(12) Uani d . 1
H H18 0.2618 0.6380 0.6381 0.071 Uiso calc R 1
C C19 0.2288(5) 0.5105(4) 0.5622(4) 0.0552(12) Uani d . 1
H H19 0.1546 0.5549 0.5480 0.066 Uiso calc R 1
C C20 0.2781(4) 0.3939(4) 0.5266(3) 0.0453(9) Uani d . 1
C C21 0.3885(4) 0.3279(4) 0.5484(3) 0.0431(9) Uani d . 1
H H21 0.4254 0.2516 0.5205 0.052 Uiso calc R 1
C C22 0.1982(4) 0.3373(4) 0.4795(4) 0.0483(10) Uani d . 1
C C23 0.1006(5) 0.1158(6) 0.4499(5) 0.0714(15) Uani d . 1
H H23A 0.1017 0.0367 0.4328 0.107 Uiso calc R 1
H H23B 0.0275 0.1672 0.4350 0.107 Uiso calc R 1
H H23C 0.0839 0.1242 0.5252 0.107 Uiso calc R 1
C C24 0.2385(5) 0.1458(4) 0.3828(4) 0.0476(10) Uani d . 1
C C25 0.3502(5) 0.0876(4) 0.3000(4) 0.0524(11) Uani d . 1
H H25 0.3571 0.0161 0.2684 0.063 Uiso calc R 1
C C26 0.4549(4) 0.1551(4) 0.2698(3) 0.0409(9) Uani d . 1
C C27 0.5946(4) 0.1296(3) 0.1828(3) 0.0387(8) Uani d . 1
C C31 0.6521(5) 0.0304(4) 0.1101(4) 0.0500(10) Uani d . 1
H H31 0.6058 -0.0282 0.1071 0.060 Uiso calc R 1
C C30 0.7917(5) 0.0358(4) 0.0429(3) 0.0548(12) Uani d . 1
H H30 0.8534 -0.0185 -0.0116 0.066 Uiso calc R 1
C C29 0.8205(5) 0.1387(4) 0.0735(4) 0.0532(11) Uani d . 1
H H29 0.9052 0.1633 0.0429 0.064 Uiso calc R 1
C C28 0.7002(5) 0.1976(4) 0.1579(3) 0.0457(9) Uani d . 1
H H28 0.6908 0.2685 0.1916 0.055 Uiso calc R 1
C C35 0.9191(6) 0.0060(5) 0.2630(5) 0.0650(13) Uani d . 1
H H35 0.9981 0.0391 0.2402 0.078 Uiso calc R 1
C C36 0.9099(5) -0.0983(4) 0.2228(4) 0.0586(12) Uani d . 1
H H36 0.9822 -0.1463 0.1681 0.070 Uiso calc R 1
C C32 0.7743(6) -0.1200(4) 0.2774(5) 0.0638(13) Uani d . 1
H H32 0.7411 -0.1838 0.2656 0.077 Uiso calc R 1
C C33 0.6979(6) -0.0259(6) 0.3542(4) 0.0766(18) Uani d . 1
H H33 0.6052 -0.0171 0.4025 0.092 Uiso calc R 1
C C34 0.7886(8) 0.0525(5) 0.3440(5) 0.0781(18) Uani d . 1
H H34 0.7655 0.1221 0.3839 0.094 Uiso calc R 1

loop_
_atom_site_aniso_label
_atom_site_aniso_U_11
_atom_site_aniso_U_22
_atom_site_aniso_U_33
_atom_site_aniso_U_12
_atom_site_aniso_U_13
_atom_site_aniso_U_23
Fe1 0.0475(4) 0.0403(3) 0.0380(3) -0.0110(3) -0.0163(3) 0.0059(2)
Fe2 0.0437(3) 0.0348(3) 0.0400(3) -0.0046(2) -0.0133(3) 0.0043(2)
O1 0.057(2) 0.089(3) 0.067(2) 0.011(2) -0.0075(19) -0.013(2)
O2 0.0356(17) 0.076(2) 0.082(3) 0.0019(16) -0.0138(17) -0.0035(19)
N1 0.0402(18) 0.050(2) 0.0438(19) -0.0019(15) -0.0154(15) -0.0047(15)
N2 0.0403(19) 0.050(2) 0.056(2) -0.0031(15) -0.0214(17) -0.0113(17)
N3 0.0372(18) 0.048(2) 0.047(2) -0.0090(15) -0.0123(15) 0.0047(15)
N4 0.0337(17) 0.0415(18) 0.0483(19) -0.0081(14) -0.0121(15) 0.0036(15)
C1 0.077(4) 0.061(3) 0.092(4) -0.007(3) -0.057(3) -0.008(3)
C2 0.099(4) 0.060(3) 0.046(3) -0.015(3) -0.027(3) -0.004(2)
C3 0.059(3) 0.050(3) 0.068(3) -0.004(2) -0.012(3) -0.006(2)
C4 0.061(3) 0.046(2) 0.064(3) -0.015(2) -0.027(2) 0.012(2)
C5 0.052(3) 0.061(3) 0.061(3) -0.021(2) -0.013(2) -0.005(2)
C7 0.092(4) 0.057(3) 0.053(3) -0.037(3) -0.019(3) 0.017(2)
C8 0.062(3) 0.077(3) 0.055(3) -0.037(3) -0.020(2) 0.007(2)
C9 0.053(3) 0.052(2) 0.045(2) -0.018(2) -0.023(2) 0.0026(19)
C10 0.060(3) 0.041(2) 0.044(2) -0.0114(19) -0.024(2) 0.0022(17)
C11 0.052(2) 0.036(2) 0.053(2) -0.0034(18) -0.029(2) -0.0050(18)
C6 0.097(4) 0.040(2) 0.059(3) -0.011(2) -0.038(3) 0.012(2)
C12 0.066(3) 0.045(2) 0.072(3) -0.003(2) -0.046(3) -0.004(2)
C13 0.049(3) 0.046(2) 0.076(3) -0.0038(19) -0.033(2) -0.014(2)
C14 0.048(3) 0.072(4) 0.120(5) 0.003(2) -0.041(3) -0.028(3)
C15 0.044(2) 0.052(3) 0.058(3) -0.008(2) -0.014(2) -0.005(2)
C16 0.041(2) 0.045(2) 0.036(2) -0.0068(18) -0.0011(17) -0.0052(17)
C17 0.059(3) 0.052(3) 0.047(2) -0.012(2) -0.006(2) -0.008(2)
C18 0.062(3) 0.039(2) 0.058(3) -0.006(2) -0.006(2) -0.002(2)
C19 0.050(3) 0.048(3) 0.048(2) 0.002(2) -0.003(2) 0.005(2)
C20 0.042(2) 0.046(2) 0.040(2) -0.0095(18) -0.0062(18) 0.0028(17)
C21 0.041(2) 0.038(2) 0.040(2) -0.0046(16) -0.0055(17) -0.0006(16)
C22 0.040(2) 0.048(2) 0.049(2) -0.0023(18) -0.0115(19) 0.0063(19)
C23 0.054(3) 0.092(4) 0.066(3) -0.039(3) -0.010(3) 0.009(3)
C24 0.049(2) 0.052(2) 0.049(2) -0.020(2) -0.023(2) 0.0114(19)
C25 0.059(3) 0.050(2) 0.054(3) -0.023(2) -0.022(2) 0.006(2)
C26 0.043(2) 0.042(2) 0.043(2) -0.0094(17) -0.0221(18) 0.0070(17)
C27 0.039(2) 0.038(2) 0.037(2) -0.0039(16) -0.0150(17) 0.0000(16)
C31 0.058(3) 0.048(2) 0.045(2) -0.005(2) -0.024(2) -0.0026(19)
C30 0.061(3) 0.051(3) 0.035(2) 0.005(2) -0.007(2) -0.0035(19)
C29 0.043(2) 0.051(3) 0.047(2) -0.0021(19) -0.0016(19) 0.011(2)
C28 0.051(2) 0.036(2) 0.048(2) -0.0077(17) -0.0169(19) 0.0074(17)
C35 0.063(3) 0.066(3) 0.080(4) -0.012(3) -0.044(3) 0.011(3)
C36 0.056(3) 0.050(3) 0.067(3) 0.004(2) -0.029(2) 0.006(2)
C32 0.074(3) 0.050(3) 0.076(3) -0.019(2) -0.037(3) 0.026(3)
C33 0.059(3) 0.104(5) 0.047(3) 0.002(3) -0.011(2) 0.028(3)
C34 0.118(5) 0.062(3) 0.061(3) 0.009(3) -0.054(4) -0.006(3)

loop_
_atom_type_symbol
_atom_type_description
_atom_type_scat_dispersion_real
_atom_type_scat_dispersion_imag
_atom_type_scat_source
C C 0.0033 0.0016 'International Tables Vol C Tables 4.2.6.8 and 6.1.1.4'
H H 0.0000 0.0000 'International Tables Vol C Tables 4.2.6.8 and 6.1.1.4'
N N 0.0061 0.0033 'International Tables Vol C Tables 4.2.6.8 and 6.1.1.4'
O O 0.0106 0.0060 'International Tables Vol C Tables 4.2.6.8 and 6.1.1.4'
Fe Fe 0.3463 0.8444 'International Tables Vol C Tables 4.2.6.8 and 6.1.1.4'

loop_
_geom_angle_atom_site_label_1
_geom_angle_atom_site_label_2
_geom_angle_atom_site_label_3
_geom_angle
C2 Fe1 C6 121.0(2)
C2 Fe1 C1 40.2(2)
C6 Fe1 C1 107.8(2)
C2 Fe1 C5 68.3(2)
C6 Fe1 C5 125.6(2)
C1 Fe1 C5 41.3(2)
C2 Fe1 C4 67.8(2)
C6 Fe1 C4 162.6(2)
C1 Fe1 C4 68.3(2)
C5 Fe1 C4 40.3(2)
C2 Fe1 C3 40.2(2)
C6 Fe1 C3 155.4(2)
C1 Fe1 C3 68.0(2)
C5 Fe1 C3 68.2(2)
C4 Fe1 C3 40.5(2)
C2 Fe1 C8 125.1(2)
C6 Fe1 C8 68.5(2)
C1 Fe1 C8 161.7(2)
C5 Fe1 C8 155.3(2)
C4 Fe1 C8 120.6(2)
C3 Fe1 C8 107.5(2)
C2 Fe1 C7 107.7(2)
C6 Fe1 C7 41.0(2)
C1 Fe1 C7 125.0(2)
C5 Fe1 C7 163.0(2)
C4 Fe1 C7 155.2(2)
C3 Fe1 C7 120.2(2)
C8 Fe1 C7 40.5(2)
C2 Fe1 C9 161.8(2)
C6 Fe1 C9 68.8(2)
C1 Fe1 C9 156.4(2)
C5 Fe1 C9 120.5(2)
C4 Fe1 C9 107.6(2)
C3 Fe1 C9 125.0(2)
C8 Fe1 C9 40.69(19)
C7 Fe1 C9 68.6(2)
C2 Fe1 C10 156.1(2)
C6 Fe1 C10 41.23(18)
C1 Fe1 C10 120.9(2)
C5 Fe1 C10 107.22(19)
C4 Fe1 C10 124.9(2)
C3 Fe1 C10 162.1(2)
C8 Fe1 C10 69.0(2)
C7 Fe1 C10 69.3(2)
C9 Fe1 C10 41.07(18)
C27 Fe2 C31 41.02(16)
C27 Fe2 C34 118.9(2)
C31 Fe2 C34 154.0(3)
C27 Fe2 C33 106.7(2)
C31 Fe2 C33 119.3(2)
C34 Fe2 C33 41.0(3)
C27 Fe2 C36 164.12(19)
C31 Fe2 C36 127.4(2)
C34 Fe2 C36 67.5(2)
C33 Fe2 C36 67.7(2)
C27 Fe2 C32 125.9(2)
C31 Fe2 C32 107.8(2)
C34 Fe2 C32 68.6(2)
C33 Fe2 C32 40.8(2)
C36 Fe2 C32 40.3(2)
C27 Fe2 C29 68.62(17)
C31 Fe2 C29 68.2(2)
C34 Fe2 C29 126.3(3)
C33 Fe2 C29 163.7(3)
C36 Fe2 C29 120.8(2)
C32 Fe2 C29 154.5(2)
C27 Fe2 C30 68.86(17)
C31 Fe2 C30 40.65(19)
C34 Fe2 C30 163.8(3)
C33 Fe2 C30 154.2(3)
C36 Fe2 C30 109.2(2)
C32 Fe2 C30 119.9(2)
C29 Fe2 C30 40.4(2)
C27 Fe2 C35 153.8(2)
C31 Fe2 C35 164.3(2)
C34 Fe2 C35 40.2(2)
C33 Fe2 C35 68.1(2)
C36 Fe2 C35 39.8(2)
C32 Fe2 C35 67.9(2)
C29 Fe2 C35 108.7(2)
C30 Fe2 C35 127.1(2)
C27 Fe2 C28 41.09(17)
C31 Fe2 C28 68.43(18)
C34 Fe2 C28 107.6(2)
C33 Fe2 C28 126.3(2)
C36 Fe2 C28 154.1(2)
C32 Fe2 C28 164.0(2)
C29 Fe2 C28 40.15(17)
C30 Fe2 C28 68.04(18)
C35 Fe2 C28 119.9(2)
C11 N1 N2 105.4(3)
N1 N2 C13 110.5(4)
N1 N2 C15 118.8(3)
C13 N2 C15 130.0(4)
C24 N3 N4 112.2(3)
C24 N3 C22 128.2(4)
N4 N3 C22 119.6(3)
C26 N4 N3 104.1(3)
C2 C1 C5 107.3(5)
C2 C1 Fe1 69.8(3)
C5 C1 Fe1 69.4(3)
C2 C1 H1 126.3
C5 C1 H1 126.3
Fe1 C1 H1 126.1
C1 C2 C3 109.2(5)
C1 C2 Fe1 70.1(3)
C3 C2 Fe1 70.2(3)
C1 C2 H2 125.4
C3 C2 H2 125.4
Fe1 C2 H2 125.9
C2 C3 C4 107.7(5)
C2 C3 Fe1 69.6(3)
C4 C3 Fe1 69.7(3)
C2 C3 H3 126.1
C4 C3 H3 126.1
Fe1 C3 H3 126.2
C5 C4 C3 108.5(5)
C5 C4 Fe1 69.8(3)
C3 C4 Fe1 69.8(3)
C5 C4 H4 125.7
C3 C4 H4 125.7
Fe1 C4 H4 126.2
C4 C5 C1 107.2(5)
C4 C5 Fe1 69.9(3)
C1 C5 Fe1 69.3(3)
C4 C5 H5 126.4
C1 C5 H5 126.4
Fe1 C5 H5 126.0
C8 C7 C6 107.6(4)
C8 C7 Fe1 69.7(3)
C6 C7 Fe1 69.2(3)
C8 C7 H7 126.2
C6 C7 H7 126.2
Fe1 C7 H7 126.6
C7 C8 C9 108.7(5)
C7 C8 Fe1 69.9(3)
C9 C8 Fe1 69.7(3)
C7 C8 H8 125.6
C9 C8 H8 125.6
Fe1 C8 H8 126.4
C8 C9 C10 108.4(4)
C8 C9 Fe1 69.6(3)
C10 C9 Fe1 69.6(2)
C8 C9 H9 125.8
C10 C9 H9 125.8
Fe1 C9 H9 126.6
C9 C10 C6 106.7(4)
C9 C10 C11 126.4(4)
C6 C10 C11 126.9(4)
C9 C10 Fe1 69.3(2)
C6 C10 Fe1 69.0(3)
C11 C10 Fe1 125.8(3)
N1 C11 C12 110.9(4)
N1 C11 C10 120.2(4)
C10 C11 C12 128.9(4)
C7 C6 C10 108.6(5)
C7 C6 Fe1 69.8(3)
C10 C6 Fe1 69.8(3)
C7 C6 H6 125.7
C10 C6 H6 125.7
Fe1 C6 H6 126.3
C11 C12 C13 107.1(4)
C13 C12 H12 126.5
C11 C12 H12 126.5
C12 C13 N2 106.1(4)
C12 C13 C14 130.7(5)
N2 C13 C14 123.2(5)
C13 C14 H14A 109.5
C13 C14 H14B 109.5
H14A C14 H14B 109.5
C13 C14 H14C 109.5
H14A C14 H14C 109.5
H14B C14 H14C 109.5
O1 C15 N2 120.9(5)
O1 C15 C16 124.6(5)
N2 C15 C16 114.5(4)
C21 C16 C17 119.2(4)
C21 C16 C15 118.2(4)
C17 C16 C15 122.5(4)
C18 C17 C16 120.0(5)
C18 C17 H17 120.0
C16 C17 H17 120.0
C19 C18 C17 121.0(5)
C19 C18 H18 119.5
C17 C18 H18 119.5
C18 C19 C20 119.4(5)
C18 C19 H19 120.3
C20 C19 H19 120.3
C21 C20 C19 120.1(4)
C21 C20 C22 120.4(4)
C19 C20 C22 119.0(4)
C16 C21 C20 120.0(4)
C16 C21 H21 120.0
C20 C21 H21 120.0
O2 C22 N3 119.7(4)
O2 C22 C20 124.2(4)
N3 C22 C20 115.9(4)
C24 C23 H23A 109.5
C24 C23 H23B 109.5
H23A C23 H23B 109.5
C24 C23 H23C 109.5
H23A C23 H23C 109.5
H23B C23 H23C 109.5
C25 C24 N3 105.1(4)
C23 C24 C25 131.7(5)
N3 C24 C23 123.1(4)
C24 C25 C26 107.4(4)
C24 C25 H25 126.3
C26 C25 H25 126.3
N4 C26 C25 111.1(4)
N4 C26 C27 120.8(4)
C25 C26 C27 128.1(4)
C31 C27 C28 107.1(4)
C31 C27 C26 126.4(4)
C28 C27 C26 126.5(4)
C31 C27 Fe2 69.7(2)
C28 C27 Fe2 70.3(2)
C26 C27 Fe2 123.5(3)
C30 C31 C27 108.4(4)
C30 C31 Fe2 70.2(3)
C27 C31 Fe2 69.3(2)
C30 C31 H31 125.8
C27 C31 H31 125.8
Fe2 C31 H31 126.3
C29 C30 C31 107.6(4)
C29 C30 Fe2 69.6(3)
C31 C30 Fe2 69.1(2)
C29 C30 H30 126.2
C31 C30 H30 126.2
Fe2 C30 H30 126.6
C28 C29 C30 108.8(4)
C28 C29 Fe2 70.2(2)
C30 C29 Fe2 69.9(3)
C28 C29 H29 125.6
C30 C29 H29 125.6
Fe2 C29 H29 125.9
C29 C28 C27 108.0(4)
C29 C28 Fe2 69.7(2)
C27 C28 Fe2 68.6(2)
C29 C28 H28 126.0
C27 C28 H28 126.0
Fe2 C28 H28 127.3
C36 C35 C34 108.1(5)
C36 C35 Fe2 69.8(3)
C34 C35 Fe2 69.3(3)
C36 C35 H35 126.0
C34 C35 H35 126.0
Fe2 C35 H35 126.5
C35 C36 C32 109.5(5)
C35 C36 Fe2 70.4(3)
C32 C36 Fe2 70.0(3)
C35 C36 H36 125.2
C32 C36 H36 125.2
Fe2 C36 H36 126.0
C36 C32 C33 106.8(5)
C36 C32 Fe2 69.7(3)
C33 C32 Fe2 69.3(3)
C36 C32 H32 126.6
C33 C32 H32 126.6
Fe2 C32 H32 126.0
C32 C33 C34 107.7(5)
C32 C33 Fe2 69.9(3)
C34 C33 Fe2 69.4(3)
C32 C33 H33 126.1
C34 C33 H33 126.1
Fe2 C33 H33 126.1
C35 C34 C33 107.8(5)
C35 C34 Fe2 70.5(3)
C33 C34 Fe2 69.6(3)
C35 C34 H34 126.1
C33 C34 H34 126.1
Fe2 C34 H34 125.4

loop_
_geom_bond_atom_site_label_1
_geom_bond_atom_site_label_2
_geom_bond_distance
_geom_bond_publ_flag
Fe1 C1 2.030(5) y
Fe1 C2 2.026(5) y
Fe1 C3 2.035(5) y
Fe1 C4 2.033(5) y
Fe1 C5 2.032(5) y
Fe1 C6 2.030(5) y
Fe1 C7 2.038(5) y
Fe1 C8 2.036(5) y
Fe1 C9 2.037(4) y
Fe1 C10 2.040(4) y
Fe2 C28 2.048(4) y
Fe2 C29 2.042(4) y
Fe2 C30 2.045(4) y
Fe2 C31 2.030(4) y
Fe2 C32 2.042(5) y
Fe2 C33 2.034(5) y
Fe2 C34 2.031(5) y
Fe2 C35 2.046(5) y
Fe2 C36 2.039(5) y
O1 C15 1.202(6) ?
N1 N2 1.381(5) ?
N1 C11 1.316(6) ?
N2 C13 1.391(6) ?
N2 C15 1.401(6) y
C1 C2 1.393(8) ?
C1 C5 1.434(8) ?
C1 H1 0.9300 ?
C2 C3 1.394(8) ?
C2 H2 0.9300 ?
C3 C4 1.408(7) ?
C3 H3 0.9300 ?
C4 C5 1.400(7) ?
C4 H4 0.9300 ?
C5 H5 0.9300 ?
C7 C8 1.410(8) ?
C7 C6 1.425(8) ?
C7 H7 0.9300 ?
C8 C9 1.416(7) ?
C8 H8 0.9300 ?
C9 C10 1.430(6) ?
C9 H9 0.9300 ?
C10 C6 1.433(6) ?
C10 C11 1.443(6) ?
C11 C12 1.413(6) ?
C6 H6 0.9300 ?
C12 C13 1.346(7) ?
C12 H12 0.9300 ?
C13 C14 1.502(7) ?
C14 H14A 0.9600 ?
C14 H14B 0.9600 ?
C14 H14C 0.9600 ?
C15 C16 1.482(6) ?
C16 C21 1.382(6) ?
C16 C17 1.396(6) ?
C17 C18 1.373(7) ?
C17 H17 0.9300 ?
C18 C19 1.368(7) ?
C18 H18 0.9300 ?
C19 C20 1.393(6) ?
C19 H19 0.9300 ?
O2 C22 1.204(5) ?
N3 N4 1.384(5) ?
N3 C22 1.417(6) ?
N3 C24 1.377(6) ?
N4 C26 1.315(5) ?
C20 C21 1.387(6) ?
C20 C22 1.488(6) ?
C21 H21 0.9300 ?
C23 C24 1.494(6) ?
C23 H23A 0.9600 ?
C23 H23B 0.9600 ?
C23 H23C 0.9600 ?
C24 C25 1.347(7) ?
C25 C26 1.413(6) ?
C25 H25 0.9300 ?
C26 C27 1.467(6) ?
C27 C31 1.421(6) ?
C27 C28 1.429(6) ?
C31 C30 1.415(7) ?
C31 H31 0.9300 ?
C30 C29 1.413(7) ?
C30 H30 0.9300 ?
C29 C28 1.404(6) ?
C29 H29 0.9300 ?
C28 H28 0.9300 ?
C35 C36 1.390(7) ?
C35 C34 1.403(8) ?
C35 H35 0.9300 ?
C36 C32 1.407(7) ?
C36 H36 0.9300 ?
C32 C33 1.420(8) ?
C32 H32 0.9300 ?
C33 C34 1.423(9) ?
C33 H33 0.9300 ?
C34 H34 0.9300 ?

loop_
_geom_hbond_atom_site_label_D
_geom_hbond_atom_site_label_H
_geom_hbond_atom_site_label_A
_geom_hbond_site_symmetry_A
_geom_hbond_distance_DH
_geom_hbond_distance_HA
_geom_hbond_distance_DA
_geom_hbond_angle_DHA
C6 H6 Cg2 1_556 0.93 3.00 3.716(6) 135

loop_
_geom_torsion_atom_site_label_1
_geom_torsion_atom_site_label_2
_geom_torsion_atom_site_label_3
_geom_torsion_atom_site_label_4
_geom_torsion
C11 N1 N2 C13 0.2(5)
C11 N1 N2 C15 171.2(4)
C24 N3 N4 C26 -0.1(4)
C22 N3 N4 C26 -179.0(4)
C6 Fe1 C1 C2 -117.3(3)
C5 Fe1 C1 C2 118.5(5)
C4 Fe1 C1 C2 80.8(3)
C3 Fe1 C1 C2 37.0(3)
C8 Fe1 C1 C2 -42.1(9)
C7 Fe1 C1 C2 -75.3(4)
C9 Fe1 C1 C2 165.2(5)
C10 Fe1 C1 C2 -160.5(3)
C2 Fe1 C1 C5 -118.5(5)
C6 Fe1 C1 C5 124.2(3)
C4 Fe1 C1 C5 -37.7(3)
C3 Fe1 C1 C5 -81.5(3)
C8 Fe1 C1 C5 -160.7(7)
C7 Fe1 C1 C5 166.2(3)
C9 Fe1 C1 C5 46.7(6)
C10 Fe1 C1 C5 81.0(3)
C5 C1 C2 C3 0.0(6)
Fe1 C1 C2 C3 -59.5(4)
C5 C1 C2 Fe1 59.5(3)
C6 Fe1 C2 C1 80.8(4)
C5 Fe1 C2 C1 -38.7(3)
C4 Fe1 C2 C1 -82.3(4)
C3 Fe1 C2 C1 -120.2(5)
C8 Fe1 C2 C1 165.0(3)
C7 Fe1 C2 C1 123.8(4)
C9 Fe1 C2 C1 -161.0(6)
C10 Fe1 C2 C1 44.9(7)
C6 Fe1 C2 C3 -159.0(3)
C1 Fe1 C2 C3 120.2(5)
C5 Fe1 C2 C3 81.5(4)
C4 Fe1 C2 C3 37.9(3)
C8 Fe1 C2 C3 -74.8(4)
C7 Fe1 C2 C3 -116.1(4)
C9 Fe1 C2 C3 -40.8(8)
C10 Fe1 C2 C3 165.0(4)
C1 C2 C3 C4 -0.1(6)
Fe1 C2 C3 C4 -59.5(4)
C1 C2 C3 Fe1 59.4(4)
C6 Fe1 C3 C2 47.7(7)
C1 Fe1 C3 C2 -37.0(4)
C5 Fe1 C3 C2 -81.7(4)
C4 Fe1 C3 C2 -119.0(5)
C8 Fe1 C3 C2 124.1(4)
C7 Fe1 C3 C2 81.8(4)
C9 Fe1 C3 C2 165.6(3)
C10 Fe1 C3 C2 -160.1(6)
C2 Fe1 C3 C4 119.0(5)
C6 Fe1 C3 C4 166.6(5)
C1 Fe1 C3 C4 82.0(4)
C5 Fe1 C3 C4 37.2(3)
C8 Fe1 C3 C4 -116.9(3)
C7 Fe1 C3 C4 -159.3(3)
C9 Fe1 C3 C4 -75.5(4)
C10 Fe1 C3 C4 -41.2(8)
C2 C3 C4 C5 0.2(6)
Fe1 C3 C4 C5 -59.3(3)
C2 C3 C4 Fe1 59.4(4)
C2 Fe1 C4 C5 82.1(4)
C6 Fe1 C4 C5 -41.6(8)
C1 Fe1 C4 C5 38.7(3)
C3 Fe1 C4 C5 119.7(5)
C8 Fe1 C4 C5 -159.2(3)
C7 Fe1 C4 C5 166.4(5)
C9 Fe1 C4 C5 -116.6(3)
C10 Fe1 C4 C5 -74.6(4)
C2 Fe1 C4 C3 -37.6(3)
C6 Fe1 C4 C3 -161.3(6)
C1 Fe1 C4 C3 -81.0(4)
C5 Fe1 C4 C3 -119.7(5)
C8 Fe1 C4 C3 81.1(4)
C7 Fe1 C4 C3 46.7(6)
C9 Fe1 C4 C3 123.7(3)
C10 Fe1 C4 C3 165.7(3)
C3 C4 C5 C1 -0.2(6)
Fe1 C4 C5 C1 -59.5(3)
C3 C4 C5 Fe1 59.3(3)
C2 C1 C5 C4 0.1(6)
Fe1 C1 C5 C4 59.9(3)
C2 C1 C5 Fe1 -59.7(4)
C2 Fe1 C5 C4 -80.8(3)
C6 Fe1 C5 C4 165.9(3)
C1 Fe1 C5 C4 -118.4(4)
C3 Fe1 C5 C4 -37.4(3)
C8 Fe1 C5 C4 47.1(6)
C7 Fe1 C5 C4 -160.3(7)
C9 Fe1 C5 C4 81.3(3)
C10 Fe1 C5 C4 124.2(3)
C2 Fe1 C5 C1 37.6(3)
C6 Fe1 C5 C1 -75.7(4)
C4 Fe1 C5 C1 118.4(4)
C3 Fe1 C5 C1 81.0(3)
C8 Fe1 C5 C1 165.5(5)
C7 Fe1 C5 C1 -41.9(8)
C9 Fe1 C5 C1 -160.3(3)
C10 Fe1 C5 C1 -117.4(3)
C2 Fe1 C7 C8 123.7(4)
C6 Fe1 C7 C8 -119.1(5)
C1 Fe1 C7 C8 164.6(3)
C5 Fe1 C7 C8 -162.8(6)
C4 Fe1 C7 C8 48.5(6)
C3 Fe1 C7 C8 81.7(4)
C9 Fe1 C7 C8 -37.3(3)
C10 Fe1 C7 C8 -81.5(3)
C2 Fe1 C7 C6 -117.1(3)
C1 Fe1 C7 C6 -76.2(4)
C5 Fe1 C7 C6 -43.6(8)
C4 Fe1 C7 C6 167.6(4)
C3 Fe1 C7 C6 -159.2(3)
C8 Fe1 C7 C6 119.1(5)
C9 Fe1 C7 C6 81.8(3)
C10 Fe1 C7 C6 37.7(3)
C6 C7 C8 C9 0.1(6)
Fe1 C7 C8 C9 59.0(3)
C6 C7 C8 Fe1 -58.9(4)
C2 Fe1 C8 C7 -75.5(4)
C6 Fe1 C8 C7 38.0(3)
C1 Fe1 C8 C7 -43.6(9)
C5 Fe1 C8 C7 168.0(5)
C4 Fe1 C8 C7 -158.5(3)
C3 Fe1 C8 C7 -116.2(4)
C9 Fe1 C8 C7 120.0(5)
C10 Fe1 C8 C7 82.4(3)
C2 Fe1 C8 C9 164.4(3)
C6 Fe1 C8 C9 -82.0(3)
C1 Fe1 C8 C9 -163.6(6)
C5 Fe1 C8 C9 48.0(7)
C4 Fe1 C8 C9 81.4(4)
C3 Fe1 C8 C9 123.7(3)
C7 Fe1 C8 C9 -120.0(5)
C10 Fe1 C8 C9 -37.6(3)
C7 C8 C9 C10 -0.2(5)
Fe1 C8 C9 C10 59.0(3)
C7 C8 C9 Fe1 -59.1(4)
C2 Fe1 C9 C8 -44.6(8)
C6 Fe1 C9 C8 81.3(4)
C1 Fe1 C9 C8 167.2(5)
C5 Fe1 C9 C8 -158.9(3)
C4 Fe1 C9 C8 -116.8(3)
C3 Fe1 C9 C8 -75.5(4)
C7 Fe1 C9 C8 37.1(3)
C10 Fe1 C9 C8 119.8(4)
C2 Fe1 C9 C10 -164.4(6)
C6 Fe1 C9 C10 -38.5(3)
C1 Fe1 C9 C10 47.4(6)
C5 Fe1 C9 C10 81.3(3)
C4 Fe1 C9 C10 123.4(3)
C3 Fe1 C9 C10 164.7(3)
C8 Fe1 C9 C10 -119.8(4)
C7 Fe1 C9 C10 -82.7(3)
C8 C9 C10 C6 0.2(5)
Fe1 C9 C10 C6 59.2(3)
C8 C9 C10 C11 -178.9(4)
Fe1 C9 C10 C11 -120.0(4)
C8 C9 C10 Fe1 -59.0(3)
C2 Fe1 C10 C9 168.0(5)
C6 Fe1 C10 C9 118.2(4)
C1 Fe1 C10 C9 -160.0(3)
C5 Fe1 C10 C9 -116.9(3)
C4 Fe1 C10 C9 -76.1(3)
C3 Fe1 C10 C9 -44.7(7)
C8 Fe1 C10 C9 37.3(3)
C7 Fe1 C10 C9 80.7(3)
C2 Fe1 C10 C6 49.8(6)
C1 Fe1 C10 C6 81.8(4)
C5 Fe1 C10 C6 124.9(3)
C4 Fe1 C10 C6 165.7(3)
C3 Fe1 C10 C6 -162.9(6)
C8 Fe1 C10 C6 -80.9(3)
C7 Fe1 C10 C6 -37.5(3)
C9 Fe1 C10 C6 -118.2(4)
C2 Fe1 C10 C11 -71.3(7)
C6 Fe1 C10 C11 -121.1(5)
C1 Fe1 C10 C11 -39.2(5)
C5 Fe1 C10 C11 3.8(4)
C4 Fe1 C10 C11 44.6(5)
C3 Fe1 C10 C11 76.0(8)
C8 Fe1 C10 C11 158.0(4)
C7 Fe1 C10 C11 -158.5(4)
C9 Fe1 C10 C11 120.7(5)
N2 N1 C11 C12 0.1(5)
N2 N1 C11 C10 -178.2(4)
C9 C10 C11 N1 -8.6(7)
C6 C10 C11 N1 172.4(4)
Fe1 C10 C11 N1 -98.2(4)
C9 C10 C11 C12 173.4(4)
C6 C10 C11 C12 -5.5(7)
Fe1 C10 C11 C12 83.9(5)
C8 C7 C6 C10 0.0(6)
Fe1 C7 C6 C10 -59.2(3)
C8 C7 C6 Fe1 59.3(4)
C9 C10 C6 C7 -0.1(5)
C11 C10 C6 C7 179.0(4)
Fe1 C10 C6 C7 59.2(3)
C9 C10 C6 Fe1 -59.4(3)
C11 C10 C6 Fe1 119.7(4)
C2 Fe1 C6 C7 81.4(4)
C1 Fe1 C6 C7 123.4(3)
C5 Fe1 C6 C7 165.6(3)
C4 Fe1 C6 C7 -162.5(6)
C3 Fe1 C6 C7 47.6(7)
C8 Fe1 C6 C7 -37.6(3)
C9 Fe1 C6 C7 -81.4(3)
C10 Fe1 C6 C7 -119.8(4)
C2 Fe1 C6 C10 -158.8(3)
C1 Fe1 C6 C10 -116.8(3)
C5 Fe1 C6 C10 -74.6(4)
C4 Fe1 C6 C10 -42.7(8)
C3 Fe1 C6 C10 167.4(5)
C8 Fe1 C6 C10 82.2(3)
C7 Fe1 C6 C10 119.8(4)
C9 Fe1 C6 C10 38.4(3)
N1 C11 C12 C13 -0.3(5)
C10 C11 C12 C13 177.8(4)
C11 C12 C13 N2 0.4(5)
C11 C12 C13 C14 178.4(5)
N1 N2 C13 C12 -0.4(5)
C15 N2 C13 C12 -170.1(4)
N1 N2 C13 C14 -178.5(4)
C15 N2 C13 C14 11.7(7)
N1 N2 C15 O1 -158.8(5)
C13 N2 C15 O1 10.2(8)
N1 N2 C15 C16 18.2(6)
C13 N2 C15 C16 -172.7(4)
O1 C15 C16 C21 57.0(7)
N2 C15 C16 C21 -119.9(4)
O1 C15 C16 C17 -122.6(6)
N2 C15 C16 C17 60.5(6)
C21 C16 C17 C18 0.8(7)
C15 C16 C17 C18 -179.6(4)
C16 C17 C18 C19 3.6(7)
C17 C18 C19 C20 -4.1(7)
C18 C19 C20 C21 0.2(6)
C18 C19 C20 C22 171.5(4)
C17 C16 C21 C20 -4.7(6)
C15 C16 C21 C20 175.7(4)
C19 C20 C21 C16 4.3(6)
C22 C20 C21 C16 -166.9(4)
C24 N3 C22 O2 -31.1(7)
N4 N3 C22 O2 147.7(4)
C24 N3 C22 C20 145.8(4)
N4 N3 C22 C20 -35.4(5)
C21 C20 C22 O2 139.1(5)
C19 C20 C22 O2 -32.2(7)
C21 C20 C22 N3 -37.7(6)
C19 C20 C22 N3 151.1(4)
N4 N3 C24 C25 0.5(5)
C22 N3 C24 C25 179.3(4)
N4 N3 C24 C23 177.6(4)
C22 N3 C24 C23 -3.6(7)
N3 C24 C25 C26 -0.6(5)
C23 C24 C25 C26 -177.4(5)
N3 N4 C26 C25 -0.3(4)
N3 N4 C26 C27 179.4(3)
C24 C25 C26 N4 0.6(5)
C24 C25 C26 C27 -179.0(4)
N4 C26 C27 C31 -179.0(4)
C25 C26 C27 C31 0.6(7)
N4 C26 C27 C28 3.4(6)
C25 C26 C27 C28 -176.9(4)
N4 C26 C27 Fe2 92.7(4)
C25 C26 C27 Fe2 -87.7(5)
C34 Fe2 C27 C31 -158.4(3)
C33 Fe2 C27 C31 -115.7(3)
C36 Fe2 C27 C31 -48.5(8)
C32 Fe2 C27 C31 -75.0(3)
C29 Fe2 C27 C31 80.9(3)
C30 Fe2 C27 C31 37.3(3)
C35 Fe2 C27 C31 170.1(4)
C28 Fe2 C27 C31 117.8(4)
C31 Fe2 C27 C28 -117.8(4)
C34 Fe2 C27 C28 83.8(3)
C33 Fe2 C27 C28 126.5(3)
C36 Fe2 C27 C28 -166.3(6)
C32 Fe2 C27 C28 167.2(3)
C29 Fe2 C27 C28 -36.9(3)
C30 Fe2 C27 C28 -80.4(3)
C35 Fe2 C27 C28 52.3(5)
C31 Fe2 C27 C26 120.9(5)
C34 Fe2 C27 C26 -37.6(4)
C33 Fe2 C27 C26 5.2(4)
C36 Fe2 C27 C26 72.3(8)
C32 Fe2 C27 C26 45.9(4)
C29 Fe2 C27 C26 -158.2(4)
C30 Fe2 C27 C26 158.2(4)
C35 Fe2 C27 C26 -69.0(6)
C28 Fe2 C27 C26 -121.4(4)
C28 C27 C31 C30 1.2(5)
C26 C27 C31 C30 -176.8(4)
Fe2 C27 C31 C30 -59.5(3)
C28 C27 C31 Fe2 60.7(3)
C26 C27 C31 Fe2 -117.3(4)
C27 Fe2 C31 C30 119.7(4)
C34 Fe2 C31 C30 166.9(5)
C33 Fe2 C31 C30 -158.5(3)
C36 Fe2 C31 C30 -75.3(4)
C32 Fe2 C31 C30 -115.5(3)
C29 Fe2 C31 C30 37.6(3)
C35 Fe2 C31 C30 -44.0(9)
C28 Fe2 C31 C30 81.0(3)
C34 Fe2 C31 C27 47.2(6)
C33 Fe2 C31 C27 81.8(3)
C36 Fe2 C31 C27 165.1(3)
C32 Fe2 C31 C27 124.8(3)
C29 Fe2 C31 C27 -82.1(3)
C30 Fe2 C31 C27 -119.7(4)
C35 Fe2 C31 C27 -163.7(7)
C28 Fe2 C31 C27 -38.7(2)
C27 C31 C30 C29 -0.3(5)
Fe2 C31 C30 C29 -59.2(3)
C27 C31 C30 Fe2 58.9(3)
C27 Fe2 C30 C29 81.4(3)
C31 Fe2 C30 C29 119.1(4)
C34 Fe2 C30 C29 -40.1(8)
C33 Fe2 C30 C29 166.3(4)
C36 Fe2 C30 C29 -115.4(3)
C32 Fe2 C30 C29 -158.4(3)
C35 Fe2 C30 C29 -74.5(3)
C28 Fe2 C30 C29 37.1(3)
C27 Fe2 C30 C31 -37.7(3)
C34 Fe2 C30 C31 -159.3(7)
C33 Fe2 C30 C31 47.2(6)
C36 Fe2 C30 C31 125.5(3)
C32 Fe2 C30 C31 82.5(3)
C29 Fe2 C30 C31 -119.1(4)
C35 Fe2 C30 C31 166.3(3)
C28 Fe2 C30 C31 -82.0(3)
C31 C30 C29 C28 -0.7(5)
Fe2 C30 C29 C28 -59.6(3)
C31 C30 C29 Fe2 58.9(3)
C27 Fe2 C29 C28 37.7(3)
C31 Fe2 C29 C28 82.0(3)
C34 Fe2 C29 C28 -73.1(4)
C33 Fe2 C29 C28 -38.7(9)
C36 Fe2 C29 C28 -156.5(3)
C32 Fe2 C29 C28 167.6(4)
C30 Fe2 C29 C28 119.8(4)
C35 Fe2 C29 C28 -114.5(3)
C27 Fe2 C29 C30 -82.1(3)
C31 Fe2 C29 C30 -37.8(3)
C34 Fe2 C29 C30 167.1(3)
C33 Fe2 C29 C30 -158.5(7)
C36 Fe2 C29 C30 83.7(3)
C32 Fe2 C29 C30 47.8(6)
C35 Fe2 C29 C30 125.7(3)
C28 Fe2 C29 C30 -119.8(4)
C30 C29 C28 C27 1.4(5)
Fe2 C29 C28 C27 -58.0(3)
C30 C29 C28 Fe2 59.4(3)
C31 C27 C28 C29 -1.6(5)
C26 C27 C28 C29 176.4(4)
Fe2 C27 C28 C29 58.7(3)
C31 C27 C28 Fe2 -60.3(3)
C26 C27 C28 Fe2 117.7(4)
C27 Fe2 C28 C29 -119.9(4)
C31 Fe2 C28 C29 -81.3(3)
C34 Fe2 C28 C29 126.0(4)
C33 Fe2 C28 C29 167.4(3)
C36 Fe2 C28 C29 51.5(6)
C32 Fe2 C28 C29 -160.4(7)
C30 Fe2 C28 C29 -37.4(3)
C35 Fe2 C28 C29 83.9(4)
C31 Fe2 C28 C27 38.7(2)
C34 Fe2 C28 C27 -114.1(3)
C33 Fe2 C28 C27 -72.6(4)
C36 Fe2 C28 C27 171.5(4)
C32 Fe2 C28 C27 -40.5(8)
C29 Fe2 C28 C27 119.9(4)
C30 Fe2 C28 C27 82.6(3)
C35 Fe2 C28 C27 -156.2(3)
C27 Fe2 C35 C36 164.5(4)
C31 Fe2 C35 C36 -40.1(9)
C34 Fe2 C35 C36 119.5(5)
C33 Fe2 C35 C36 81.1(4)
C32 Fe2 C35 C36 37.0(3)
C29 Fe2 C35 C36 -116.0(3)
C30 Fe2 C35 C36 -74.7(4)
C28 Fe2 C35 C36 -158.6(3)
C27 Fe2 C35 C34 45.0(6)
C31 Fe2 C35 C34 -159.6(7)
C33 Fe2 C35 C34 -38.4(4)
C36 Fe2 C35 C34 -119.5(5)
C32 Fe2 C35 C34 -82.5(4)
C29 Fe2 C35 C34 124.5(4)
C30 Fe2 C35 C34 165.8(4)
C28 Fe2 C35 C34 81.9(4)
C34 C35 C36 C32 -0.3(6)
Fe2 C35 C36 C32 -59.2(3)
C34 C35 C36 Fe2 58.9(4)
C27 Fe2 C36 C35 -154.4(6)
C31 Fe2 C36 C35 167.3(3)
C34 Fe2 C36 C35 -37.5(4)
C33 Fe2 C36 C35 -82.0(4)
C32 Fe2 C36 C35 -120.5(5)
C29 Fe2 C36 C35 82.4(4)
C30 Fe2 C36 C35 125.5(4)
C28 Fe2 C36 C35 46.4(6)
C27 Fe2 C36 C32 -33.9(8)
C31 Fe2 C36 C32 -72.2(4)
C34 Fe2 C36 C32 83.0(4)
C33 Fe2 C36 C32 38.5(4)
C29 Fe2 C36 C32 -157.0(3)
C30 Fe2 C36 C32 -114.0(3)
C35 Fe2 C36 C32 120.5(5)
C28 Fe2 C36 C32 167.0(4)
C35 C36 C32 C33 -0.2(6)
Fe2 C36 C32 C33 -59.6(3)
C35 C36 C32 Fe2 59.4(4)
C27 Fe2 C32 C36 169.1(3)
C31 Fe2 C32 C36 127.4(3)
C34 Fe2 C32 C36 -80.0(4)
C33 Fe2 C32 C36 -118.0(5)
C29 Fe2 C32 C36 51.0(6)
C30 Fe2 C32 C36 84.7(4)
C35 Fe2 C32 C36 -36.5(3)
C28 Fe2 C32 C36 -159.1(7)
C27 Fe2 C32 C33 -72.9(4)
C31 Fe2 C32 C33 -114.6(4)
C34 Fe2 C32 C33 38.0(4)
C36 Fe2 C32 C33 118.0(5)
C29 Fe2 C32 C33 169.0(5)
C30 Fe2 C32 C33 -157.3(3)
C35 Fe2 C32 C33 81.5(4)
C28 Fe2 C32 C33 -41.1(9)
C36 C32 C33 C34 0.6(6)
Fe2 C32 C33 C34 -59.3(4)
C36 C32 C33 Fe2 59.9(3)
C27 Fe2 C33 C32 126.1(3)
C31 Fe2 C33 C32 83.4(4)
C34 Fe2 C33 C32 -118.9(5)
C36 Fe2 C33 C32 -38.1(3)
C29 Fe2 C33 C32 -163.0(7)
C30 Fe2 C33 C32 50.1(6)
C35 Fe2 C33 C32 -81.2(4)
C28 Fe2 C33 C32 167.0(3)
C27 Fe2 C33 C34 -115.0(3)
C31 Fe2 C33 C34 -157.7(3)
C36 Fe2 C33 C34 80.8(4)
C32 Fe2 C33 C34 118.9(5)
C29 Fe2 C33 C34 -44.1(9)
C30 Fe2 C33 C34 169.1(4)
C35 Fe2 C33 C34 37.7(3)
C28 Fe2 C33 C34 -74.1(4)
C36 C35 C34 C33 0.6(6)
Fe2 C35 C34 C33 59.9(4)
C36 C35 C34 Fe2 -59.2(4)
C32 C33 C34 C35 -0.7(6)
Fe2 C33 C34 C35 -60.4(4)
C32 C33 C34 Fe2 59.7(4)
C27 Fe2 C34 C35 -159.1(3)
C31 Fe2 C34 C35 167.5(4)
C33 Fe2 C34 C35 118.6(5)
C36 Fe2 C34 C35 37.1(3)
C32 Fe2 C34 C35 80.7(4)
C29 Fe2 C34 C35 -75.5(4)
C30 Fe2 C34 C35 -44.2(9)
C28 Fe2 C34 C35 -115.8(3)
C27 Fe2 C34 C33 82.4(4)
C31 Fe2 C34 C33 49.0(6)
C36 Fe2 C34 C33 -81.5(4)
C32 Fe2 C34 C33 -37.9(3)
C29 Fe2 C34 C33 166.0(3)
C30 Fe2 C34 C33 -162.8(6)
C35 Fe2 C34 C33 -118.6(5)
C28 Fe2 C34 C33 125.6(3)
